data_4110115
loop_
_publ_author_name
'Mary R. Garrett'
'James C. Tarr'
'Jeffrey S. Johnson'

_publ_section_title
;
 Enantioselective Metallophosphite-Catalyzed C-Acylation of Nitrones
;
_journal_name_full 'Journal of the American Chemical Society'
_journal_page_first 12944
_journal_page_last 12945
_journal_paper_doi 10.1021/ja076095n
_journal_volume 129
_journal_year 2007
_chemical_formula_moiety 'C25 H28 Cl N O4 Si'
_chemical_formula_sum 'C25 H28 Cl N O4 Si'
_chemical_formula_weight 470.02
_chemical_name_systematic
;

 ?

;
_space_group_IT_number 5
_symmetry_cell_setting monoclinic
_symmetry_space_group_name_Hall 'C 2y'
_symmetry_space_group_name_H-M 'C 1 2 1'
_atom_sites_solution_hydrogens difmap
_atom_sites_solution_primary direct
_atom_sites_solution_secondary difmap
_audit_creation_method SHELXL-97
_cell_angle_alpha 90.00
_cell_angle_beta 126.134(1)
_cell_angle_gamma 90.00
_cell_formula_units_Z 4
_cell_length_a 22.6163(5)
_cell_length_b 9.1104(2)
_cell_length_c 15.1209(3)
_cell_measurement_reflns_used 9919
_cell_measurement_temperature 100(2)
_cell_measurement_theta_max 30.50
_cell_measurement_theta_min 2.50
_cell_volume 2516.25(10)
_computing_cell_refinement 'Bruker APEX2'
_computing_data_collection 'Bruker APEX2'
_computing_data_reduction 'Bruker SAINT'
_computing_molecular_graphics 'Bruker SHELXTL'
_computing_publication_material 'Bruker SHELXTL'
_computing_structure_refinement 'SHELXL-97 (Sheldrick, 1997)'
_computing_structure_solution 'SHELXS-97 (Sheldrick, 1990)'
_diffrn_ambient_temperature 100(2)
_diffrn_measured_fraction_theta_full 1.000
_diffrn_measured_fraction_theta_max 1.000
_diffrn_measurement_device_type 'Bruker-AXS SMART APEX-II CCD area detector'
_diffrn_measurement_method 'phi and omega scans'
_diffrn_radiation_monochromator graphite
_diffrn_radiation_source 'fine-focus sealed tube'
_diffrn_radiation_type MoK\a
_diffrn_radiation_wavelength 0.71073
_diffrn_reflns_av_R_equivalents 0.0253
_diffrn_reflns_av_sigmaI/netI 0.0255
_diffrn_reflns_limit_h_max 31
_diffrn_reflns_limit_h_min -31
_diffrn_reflns_limit_k_max 12
_diffrn_reflns_limit_k_min -12
_diffrn_reflns_limit_l_max 21
_diffrn_reflns_limit_l_min -21
_diffrn_reflns_number 22887
_diffrn_reflns_theta_full 30.00
_diffrn_reflns_theta_max 30.00
_diffrn_reflns_theta_min 1.67
_exptl_absorpt_coefficient_mu 0.229
_exptl_absorpt_correction_T_max 0.9449
_exptl_absorpt_correction_T_min 0.9344
_exptl_absorpt_correction_type multi-scan
_exptl_absorpt_process_details SADABS
_exptl_crystal_colour clear
_exptl_crystal_density_diffrn 1.241
_exptl_crystal_density_meas 0
_exptl_crystal_description block
_exptl_crystal_F_000 992
_exptl_crystal_size_max 0.30
_exptl_crystal_size_mid 0.30
_exptl_crystal_size_min 0.25
_refine_diff_density_max 0.285
_refine_diff_density_min -0.218
_refine_diff_density_rms 0.042
_refine_ls_abs_structure_details 'Flack H D (1983), Acta Cryst. A39, 876-881'
_refine_ls_abs_structure_Flack -0.02(4)
_refine_ls_extinction_coef 0.0002(2)
_refine_ls_extinction_expression Fc^*^=kFc[1+0.001xFc^2^\l^3^/sin(2\q)]^-1/4^
_refine_ls_extinction_method SHELXL
_refine_ls_goodness_of_fit_ref 1.042
_refine_ls_hydrogen_treatment refall
_refine_ls_matrix_type full
_refine_ls_number_parameters 402
_refine_ls_number_reflns 7329
_refine_ls_number_restraints 1
_refine_ls_restrained_S_all 1.042
_refine_ls_R_factor_all 0.0323
_refine_ls_R_factor_gt 0.0304
_refine_ls_shift/su_max 0.004
_refine_ls_shift/su_mean 0.000
_refine_ls_structure_factor_coef Fsqd
_refine_ls_weighting_details 'calc w=1/[\s^2^(Fo^2^)+(0.0489P)^2^+0.4748P] where P=(Fo^2^+2Fc^2^)/3'
_refine_ls_weighting_scheme calc
_refine_ls_wR_factor_gt 0.0782
_refine_ls_wR_factor_ref 0.0799
_reflns_number_gt 6994
_reflns_number_total 7329
_reflns_threshold_expression >2sigma(I)
_cod_data_source_file ja076095nsi20070813_041857.cif
_cod_data_source_block c07265
_cod_original_cell_volume 2516.25(9)
_cod_database_code 4110115

loop_
_symmetry_equiv_pos_as_xyz
'x, y, z'
'-x, y, -z'
'x+1/2, y+1/2, z'
'-x+1/2, y+1/2, -z'

loop_
_atom_site_label
_atom_site_type_symbol
_atom_site_fract_x
_atom_site_fract_y
_atom_site_fract_z
_atom_site_U_iso_or_equiv
_atom_site_adp_type
_atom_site_occupancy
_atom_site_symmetry_multiplicity
_atom_site_calc_flag
Cl1 Cl 0.08240(2) 0.75918(6) 1.00017(3) 0.05122(12) Uani 1 1 d
Si1 Si 0.134480(16) 0.74904(4) 0.50327(2) 0.01973(7) Uani 1 1 d
C1 C 0.13055(7) 0.73065(16) 0.94450(10) 0.0278(3) Uani 1 1 d
C2 C 0.18109(8) 0.61835(16) 0.98390(11) 0.0287(3) Uani 1 1 d
C3 C 0.21639(6) 0.59294(13) 0.93470(10) 0.0221(2) Uani 1 1 d
C4 C 0.20251(6) 0.68032(12) 0.84856(9) 0.0177(2) Uani 1 1 d
C5 C 0.15298(6) 0.79671(12) 0.81322(9) 0.0197(2) Uani 1 1 d
C6 C 0.11651(6) 0.82151(15) 0.86036(10) 0.0243(2) Uani 1 1 d
C7 C 0.24180(6) 0.64526(11) 0.79745(9) 0.01675(19) Uani 1 1 d
N8 N 0.19368(5) 0.59632(10) 0.68032(8) 0.01721(17) Uani 1 1 d
C9 C 0.15505(6) 0.46319(12) 0.66973(9) 0.0180(2) Uani 1 1 d
C10 C 0.08441(6) 0.46107(13) 0.64110(10) 0.0210(2) Uani 1 1 d
C11 C 0.05057(6) 0.32797(14) 0.63151(10) 0.0246(2) Uani 1 1 d
C12 C 0.08787(7) 0.19733(14) 0.65121(11) 0.0248(2) Uani 1 1 d
C13 C 0.15857(7) 0.19753(13) 0.67922(11) 0.0237(2) Uani 1 1 d
C14 C 0.19195(6) 0.33038(13) 0.68782(10) 0.0207(2) Uani 1 1 d
O15 O 0.26106(5) 0.34291(9) 0.71437(9) 0.0281(2) Uani 1 1 d
C16 C 0.29539(8) 0.21165(14) 0.71486(14) 0.0301(3) Uani 1 1 d
O17 O 0.14039(4) 0.71190(8) 0.61755(7) 0.01871(15) Uani 1 1 d
C18 C 0.10955(8) 0.58079(16) 0.41867(12) 0.0292(3) Uani 1 1 d
C19 C 0.05956(8) 0.88651(17) 0.43555(12) 0.0329(3) Uani 1 1 d
C20 C 0.22125(8) 0.82770(17) 0.53671(11) 0.0310(3) Uani 1 1 d
C21 C 0.28937(6) 0.77383(11) 0.80632(8) 0.01744(19) Uani 1 1 d
O22 O 0.27099(5) 0.90027(9) 0.80545(8) 0.02367(18) Uani 1 1 d
C23 C 0.35857(6) 0.74257(13) 0.81957(9) 0.01936(19) Uani 1 1 d
C24 C 0.37842(8) 0.60234(15) 0.80870(15) 0.0347(3) Uani 1 1 d
C25 C 0.44409(9) 0.58070(17) 0.82257(17) 0.0433(4) Uani 1 1 d
C26 C 0.49099(7) 0.69730(15) 0.84816(12) 0.0287(3) Uani 1 1 d
C27 C 0.47196(6) 0.83788(14) 0.85836(11) 0.0246(2) Uani 1 1 d
C28 C 0.40598(7) 0.85896(13) 0.84387(11) 0.0247(2) Uani 1 1 d
O29 O 0.55425(6) 0.66332(13) 0.86088(11) 0.0400(3) Uani 1 1 d
C30 C 0.60593(7) 0.77896(19) 0.89396(12) 0.0326(3) Uani 1 1 d
H2 H 0.1944(10) 0.564(2) 1.0434(16) 0.042(5) Uiso 1 1 d
H3 H 0.2497(9) 0.5145(19) 0.9600(13) 0.026(4) Uiso 1 1 d
H5 H 0.1457(8) 0.8556(18) 0.7597(13) 0.021(4) Uiso 1 1 d
H6 H 0.0828(10) 0.901(2) 0.8350(15) 0.036(5) Uiso 1 1 d
H7 H 0.2728(9) 0.5651(19) 0.8349(13) 0.023(4) Uiso 1 1 d
H10 H 0.0588(9) 0.550(2) 0.6262(13) 0.026(4) Uiso 1 1 d
H11 H -0.0001(10) 0.323(2) 0.6066(15) 0.036(5) Uiso 1 1 d
H12 H 0.0679(8) 0.1029(19) 0.6436(12) 0.020(4) Uiso 1 1 d
H13 H 0.1806(9) 0.105(2) 0.6891(14) 0.029(4) Uiso 1 1 d
H16A H 0.2677(10) 0.169(2) 0.6433(16) 0.037(5) Uiso 1 1 d
H16B H 0.3010(10) 0.137(2) 0.7684(15) 0.033(4) Uiso 1 1 d
H16C H 0.3443(9) 0.244(2) 0.7344(13) 0.032(4) Uiso 1 1 d
H18A H 0.1514(14) 0.507(3) 0.460(2) 0.063(7) Uiso 1 1 d
H18B H 0.0674(11) 0.542(2) 0.4012(16) 0.043(5) Uiso 1 1 d
H18C H 0.0982(11) 0.601(3) 0.3460(18) 0.055(6) Uiso 1 1 d
H19A H 0.0133(13) 0.842(3) 0.417(2) 0.063(7) Uiso 1 1 d
H19B H 0.0544(13) 0.924(3) 0.370(2) 0.065(7) Uiso 1 1 d
H19C H 0.0738(13) 0.969(3) 0.476(2) 0.059(7) Uiso 1 1 d
H20A H 0.2150(10) 0.855(3) 0.4692(18) 0.049(6) Uiso 1 1 d
H20B H 0.2346(13) 0.918(3) 0.584(2) 0.062(7) Uiso 1 1 d
H20C H 0.2635(11) 0.753(3) 0.5723(17) 0.048(5) Uiso 1 1 d
H24 H 0.3498(10) 0.523(2) 0.7948(16) 0.038(5) Uiso 1 1 d
H25 H 0.4592(11) 0.478(2) 0.8173(17) 0.049(6) Uiso 1 1 d
H27 H 0.5025(10) 0.917(2) 0.8733(16) 0.039(5) Uiso 1 1 d
H28 H 0.3953(10) 0.957(2) 0.8525(15) 0.036(5) Uiso 1 1 d
H30A H 0.5873(11) 0.850(2) 0.8417(17) 0.045(5) Uiso 1 1 d
H30B H 0.6463(11) 0.734(2) 0.8983(16) 0.042(5) Uiso 1 1 d
H30C H 0.6222(10) 0.824(2) 0.9643(17) 0.041(5) Uiso 1 1 d

loop_
_atom_site_aniso_label
_atom_site_aniso_U_11
_atom_site_aniso_U_22
_atom_site_aniso_U_33
_atom_site_aniso_U_23
_atom_site_aniso_U_13
_atom_site_aniso_U_12
Cl1 0.0604(2) 0.0693(3) 0.0506(2) 0.0136(2) 0.0474(2) 0.0189(2)
Si1 0.02281(14) 0.01753(13) 0.01792(13) -0.00165(11) 0.01149(12) -0.00226(11)
C1 0.0287(6) 0.0351(7) 0.0255(5) -0.0011(5) 0.0192(5) 0.0009(5)
C2 0.0347(6) 0.0304(6) 0.0238(6) 0.0050(5) 0.0188(5) 0.0000(5)
C3 0.0230(5) 0.0192(5) 0.0208(5) 0.0027(4) 0.0112(4) 0.0025(4)
C4 0.0172(4) 0.0162(5) 0.0164(5) -0.0011(4) 0.0080(4) -0.0002(4)
C5 0.0206(5) 0.0195(5) 0.0175(5) 0.0014(4) 0.0104(4) 0.0035(4)
C6 0.0230(5) 0.0274(6) 0.0224(5) -0.0006(4) 0.0134(5) 0.0047(5)
C7 0.0166(4) 0.0126(4) 0.0184(5) 0.0008(4) 0.0089(4) 0.0018(4)
N8 0.0172(4) 0.0116(4) 0.0195(4) 0.0006(3) 0.0089(4) 0.0022(3)
C9 0.0196(5) 0.0148(4) 0.0183(5) -0.0014(4) 0.0105(4) -0.0004(4)
C10 0.0199(5) 0.0180(5) 0.0232(5) -0.0003(4) 0.0117(4) 0.0006(4)
C11 0.0202(5) 0.0237(5) 0.0279(6) -0.0005(5) 0.0130(5) -0.0023(4)
C12 0.0253(5) 0.0185(5) 0.0280(6) -0.0016(4) 0.0143(5) -0.0050(4)
C13 0.0251(5) 0.0134(5) 0.0298(6) 0.0002(4) 0.0147(5) 0.0008(4)
C14 0.0205(5) 0.0159(5) 0.0247(5) -0.0008(4) 0.0128(4) 0.0008(4)
O15 0.0230(4) 0.0140(4) 0.0484(6) -0.0017(4) 0.0217(4) 0.0019(3)
C16 0.0332(6) 0.0177(5) 0.0481(8) 0.0031(5) 0.0288(6) 0.0063(5)
O17 0.0205(3) 0.0146(3) 0.0189(4) 0.0030(3) 0.0104(3) 0.0052(3)
C18 0.0354(7) 0.0283(6) 0.0310(6) -0.0126(5) 0.0235(6) -0.0128(5)
C19 0.0361(7) 0.0299(6) 0.0239(6) 0.0068(5) 0.0128(6) 0.0086(5)
C20 0.0345(7) 0.0331(7) 0.0273(6) -0.0051(5) 0.0191(5) -0.0132(6)
C21 0.0166(4) 0.0156(5) 0.0169(4) -0.0009(4) 0.0081(4) 0.0001(3)
O22 0.0235(4) 0.0146(4) 0.0331(5) -0.0005(3) 0.0168(4) 0.0014(3)
C23 0.0174(4) 0.0171(5) 0.0219(5) -0.0013(4) 0.0107(4) 0.0006(4)
C24 0.0311(6) 0.0192(6) 0.0625(10) -0.0081(6) 0.0324(7) -0.0028(5)
C25 0.0370(7) 0.0233(6) 0.0836(13) -0.0083(7) 0.0433(9) 0.0003(6)
C26 0.0239(6) 0.0276(6) 0.0387(7) -0.0007(5) 0.0208(5) 0.0030(5)
C27 0.0192(5) 0.0216(5) 0.0303(6) -0.0008(5) 0.0131(5) -0.0018(4)
C28 0.0205(5) 0.0182(5) 0.0322(6) -0.0001(4) 0.0137(5) 0.0010(4)
O29 0.0285(5) 0.0343(5) 0.0676(7) -0.0012(5) 0.0340(5) 0.0023(4)
C30 0.0200(5) 0.0464(8) 0.0298(6) 0.0018(6) 0.0138(5) -0.0009(5)

loop_
_atom_type_symbol
_atom_type_description
_atom_type_scat_dispersion_real
_atom_type_scat_dispersion_imag
_atom_type_scat_source
C C 0.0033 0.0016 'International Tables Vol C Tables 4.2.6.8 and 6.1.1.4'
H H 0.0000 0.0000 'International Tables Vol C Tables 4.2.6.8 and 6.1.1.4'
N N 0.0061 0.0033 'International Tables Vol C Tables 4.2.6.8 and 6.1.1.4'
O O 0.0106 0.0060 'International Tables Vol C Tables 4.2.6.8 and 6.1.1.4'
Si Si 0.0817 0.0704 'International Tables Vol C Tables 4.2.6.8 and 6.1.1.4'
Cl Cl 0.1484 0.1585 'International Tables Vol C Tables 4.2.6.8 and 6.1.1.4'

loop_
_geom_angle_atom_site_label_1
_geom_angle_atom_site_label_2
_geom_angle_atom_site_label_3
_geom_angle
O17 Si1 C19 101.29(6)
O17 Si1 C20 111.45(5)
C19 Si1 C20 111.36(8)
O17 Si1 C18 110.38(6)
C19 Si1 C18 111.67(7)
C20 Si1 C18 110.41(7)
C2 C1 C6 121.41(11)
C2 C1 Cl1 119.73(10)
C6 C1 Cl1 118.86(10)
C1 C2 C3 118.79(11)
C2 C3 C4 121.26(11)
C3 C4 C5 118.53(11)
C3 C4 C7 118.61(10)
C5 C4 C7 122.86(10)
C6 C5 C4 120.70(11)
C1 C6 C5 119.24(11)
N8 C7 C4 115.44(9)
N8 C7 C21 108.18(9)
C4 C7 C21 112.60(9)
C9 N8 O17 108.71(8)
C9 N8 C7 110.50(9)
O17 N8 C7 107.51(8)
C10 C9 C14 119.49(10)
C10 C9 N8 123.72(10)
C14 C9 N8 116.78(10)
C9 C10 C11 120.31(11)
C12 C11 C10 119.81(10)
C11 C12 C13 120.58(11)
C14 C13 C12 119.49(11)
O15 C14 C13 124.21(10)
O15 C14 C9 115.48(10)
C13 C14 C9 120.31(10)
C14 O15 C16 117.13(9)
N8 O17 Si1 110.40(6)
O22 C21 C23 120.50(10)
O22 C21 C7 119.98(10)
C23 C21 C7 119.49(9)
C28 C23 C24 118.44(11)
C28 C23 C21 118.40(10)
C24 C23 C21 123.16(11)
C25 C24 C23 120.19(12)
C26 C25 C24 120.58(13)
O29 C26 C25 115.64(12)
O29 C26 C27 124.22(12)
C25 C26 C27 120.14(11)
C28 C27 C26 119.00(11)
C27 C28 C23 121.64(11)
C26 O29 C30 117.17(12)

loop_
_geom_bond_atom_site_label_1
_geom_bond_atom_site_label_2
_geom_bond_distance
Cl1 C1 1.7445(12)
Si1 O17 1.6869(9)
Si1 C19 1.8552(14)
Si1 C20 1.8573(14)
Si1 C18 1.8582(13)
C1 C2 1.3803(19)
C1 C6 1.3885(18)
C2 C3 1.3944(18)
C3 C4 1.3952(16)
C4 C5 1.3996(15)
C4 C7 1.5163(15)
C5 C6 1.3904(16)
C7 N8 1.4989(14)
C7 C21 1.5419(15)
N8 C9 1.4475(14)
N8 O17 1.4536(11)
C9 C10 1.3874(15)
C9 C14 1.4021(15)
C10 C11 1.3951(16)
C11 C12 1.3857(17)
C12 C13 1.3920(18)
C13 C14 1.3914(16)
C14 O15 1.3700(14)
O15 C16 1.4234(14)
C21 O22 1.2220(13)
C21 C23 1.4834(14)
C23 C28 1.3946(16)
C23 C24 1.3957(17)
C24 C25 1.3861(18)
C25 C26 1.385(2)
C26 O29 1.3622(15)
C26 C27 1.3884(18)
C27 C28 1.3878(16)
O29 C30 1.4270(18)

loop_
_geom_torsion_atom_site_label_1
_geom_torsion_atom_site_label_2
_geom_torsion_atom_site_label_3
_geom_torsion_atom_site_label_4
_geom_torsion
C6 C1 C2 C3 -2.5(2)
Cl1 C1 C2 C3 176.93(10)
C1 C2 C3 C4 1.25(19)
C2 C3 C4 C5 1.08(17)
C2 C3 C4 C7 -179.01(11)
C3 C4 C5 C6 -2.21(16)
C7 C4 C5 C6 177.89(11)
C2 C1 C6 C5 1.4(2)
Cl1 C1 C6 C5 -178.03(10)
C4 C5 C6 C1 0.99(18)
C3 C4 C7 N8 114.96(11)
C5 C4 C7 N8 -65.14(13)
C3 C4 C7 C21 -120.14(11)
C5 C4 C7 C21 59.76(13)
C4 C7 N8 C9 -60.66(11)
C21 C7 N8 C9 172.19(8)
C4 C7 N8 O17 57.84(11)
C21 C7 N8 O17 -69.32(10)
O17 N8 C9 C10 -21.97(14)
C7 N8 C9 C10 95.78(12)
O17 N8 C9 C14 156.74(9)
C7 N8 C9 C14 -85.50(12)
C14 C9 C10 C11 0.68(18)
N8 C9 C10 C11 179.36(11)
C9 C10 C11 C12 0.33(19)
C10 C11 C12 C13 -0.8(2)
C11 C12 C13 C14 0.3(2)
C12 C13 C14 O15 -179.72(12)
C12 C13 C14 C9 0.76(18)
C10 C9 C14 O15 179.21(11)
N8 C9 C14 O15 0.44(15)
C10 C9 C14 C13 -1.23(17)
N8 C9 C14 C13 180.00(11)
C13 C14 O15 C16 10.99(18)
C9 C14 O15 C16 -169.47(12)
C9 N8 O17 Si1 -107.36(8)
C7 N8 O17 Si1 133.00(7)
C19 Si1 O17 N8 175.98(8)
C20 Si1 O17 N8 -65.50(9)
C18 Si1 O17 N8 57.57(8)
N8 C7 C21 O22 97.43(12)
C4 C7 C21 O22 -31.35(14)
N8 C7 C21 C23 -84.59(11)
C4 C7 C21 C23 146.63(9)
O22 C21 C23 C28 7.48(16)
C7 C21 C23 C28 -170.49(10)
O22 C21 C23 C24 -172.40(13)
C7 C21 C23 C24 9.62(17)
C28 C23 C24 C25 0.4(2)
C21 C23 C24 C25 -179.75(15)
C23 C24 C25 C26 0.5(3)
C24 C25 C26 O29 179.43(17)
C24 C25 C26 C27 -1.1(3)
O29 C26 C27 C28 -179.80(13)
C25 C26 C27 C28 0.8(2)
C26 C27 C28 C23 0.1(2)
C24 C23 C28 C27 -0.7(2)
C21 C23 C28 C27 179.43(12)
C25 C26 O29 C30 -176.20(15)
C27 C26 O29 C30 4.4(2)
